data_7024626
loop_
_publ_author_name
'Wang, Yan'
'Ye, Ling'
'Wang, Tie-Gang'
'Cui, Xiao-Bing'
'Shi, Shu-Yun'
'Wang, Guo-Wu'
'Xu, Ji-Qing'

_publ_section_title
;
 Hydrothermal syntheses and characterizations of two novel frameworks
 constructed from polyoxometalates, metals and organic units.
;
_journal_issue 8
_journal_name_full 'Dalton transactions (Cambridge, England : 2003)'
_journal_page_first 1916
_journal_page_last 1919
_journal_paper_doi 10.1039/b919503c
_journal_volume 39
_journal_year 2010
_chemical_formula_sum 'C50 H55 B N10 Ni2 O47 W12'
_chemical_formula_weight 3882.47
_chemical_name_systematic
; 
 ? 
;
_space_group_IT_number 4
_symmetry_cell_setting monoclinic
_symmetry_space_group_name_Hall 'P 2yb'
_symmetry_space_group_name_H-M 'P 1 21 1'
_atom_sites_solution_hydrogens geom
_atom_sites_solution_primary direct
_atom_sites_solution_secondary difmap
_audit_creation_method SHELXL-97
_cell_angle_alpha 90.00
_cell_angle_beta 102.23(3)
_cell_angle_gamma 90.00
_cell_formula_units_Z 2
_cell_length_a 13.292(3)
_cell_length_b 15.146(3)
_cell_length_c 19.946(4)
_cell_measurement_reflns_used 27801
_cell_measurement_temperature 293(2)
_cell_measurement_theta_max 27.45
_cell_measurement_theta_min 3.09
_cell_volume 3924.4(15)
_computing_molecular_graphics 'diamond 3.1'
_computing_publication_material SHELXTL
_computing_structure_refinement 'SHELXL-97 (Sheldrick, 1997)'
_computing_structure_solution 'SHELXS-97 (Sheldrick, 1990)'
_diffrn_ambient_temperature 293(2)
_diffrn_measured_fraction_theta_full 0.992
_diffrn_measured_fraction_theta_max 0.992
_diffrn_measurement_device_type RAXIS-RAPID
_diffrn_measurement_method 'phi and omega scans'
_diffrn_radiation_monochromator graphite
_diffrn_radiation_source 'fine-focus sealed tube'
_diffrn_radiation_type MoK\a
_diffrn_radiation_wavelength 0.71073
_diffrn_reflns_av_R_equivalents 0.1175
_diffrn_reflns_av_sigmaI/netI 0.1473
_diffrn_reflns_limit_h_max 17
_diffrn_reflns_limit_h_min -17
_diffrn_reflns_limit_k_max 19
_diffrn_reflns_limit_k_min -19
_diffrn_reflns_limit_l_max 25
_diffrn_reflns_limit_l_min -25
_diffrn_reflns_number 36380
_diffrn_reflns_theta_full 27.49
_diffrn_reflns_theta_max 27.49
_diffrn_reflns_theta_min 3.09
_exptl_absorpt_coefficient_mu 18.076
_exptl_absorpt_correction_T_max 0.0808
_exptl_absorpt_correction_T_min 0.0400
_exptl_absorpt_correction_type empirical
_exptl_absorpt_process_details 'SADABS; Bruker, 2000'
_exptl_crystal_colour dark-blue
_exptl_crystal_density_diffrn 3.286
_exptl_crystal_density_method 'not measured'
_exptl_crystal_description block
_exptl_crystal_F_000 3500
_exptl_crystal_size_max 0.50
_exptl_crystal_size_mid 0.32
_exptl_crystal_size_min 0.28
_refine_diff_density_max 2.470
_refine_diff_density_min -2.175
_refine_diff_density_rms 0.366
_refine_ls_abs_structure_details 'Flack H D (1983), Acta Cryst. A39, 876-881'
_refine_ls_abs_structure_Flack -0.011(16)
_refine_ls_extinction_method none
_refine_ls_goodness_of_fit_ref 1.072
_refine_ls_hydrogen_treatment constr
_refine_ls_matrix_type full
_refine_ls_number_parameters 1099
_refine_ls_number_reflns 16938
_refine_ls_number_restraints 160
_refine_ls_restrained_S_all 1.067
_refine_ls_R_factor_all 0.0995
_refine_ls_R_factor_gt 0.0649
_refine_ls_shift/su_max 0.007
_refine_ls_shift/su_mean 0.001
_refine_ls_structure_factor_coef Fsqd
_refine_ls_weighting_details 'calc w=1/[\s^2^(Fo^2^)+(0.0399P)^2^+24.7551P] where P=(Fo^2^+2Fc^2^)/3'
_refine_ls_weighting_scheme calc
_refine_ls_wR_factor_gt 0.1340
_refine_ls_wR_factor_ref 0.1551
_reflns_number_gt 11938
_reflns_number_total 16938
_reflns_threshold_expression >2sigma(I)
_cod_data_source_file b919503c.txt
_cod_data_source_block k1
_cod_original_cell_volume 3924.4(14)
_cod_original_sg_symbol_H-M P2(1)
_cod_database_code 7024626

loop_
_symmetry_equiv_pos_as_xyz
'x, y, z'
'-x, y+1/2, -z'

loop_
_atom_site_label
_atom_site_type_symbol
_atom_site_fract_x
_atom_site_fract_y
_atom_site_fract_z
_atom_site_U_iso_or_equiv
_atom_site_adp_type
_atom_site_occupancy
_atom_site_symmetry_multiplicity
_atom_site_calc_flag
_atom_site_refinement_flags
W1 W -0.63940(10) 0.38720(7) 0.16770(5) 0.0352(3) Uani 1 1 d .
W2 W -0.62159(9) 0.39117(7) 0.35350(5) 0.0352(3) Uani 1 1 d .
W3 W -0.45141(9) 0.24734(6) 0.28108(5) 0.0315(3) Uani 1 1 d .
W4 W -0.53281(9) 0.07473(7) 0.35873(5) 0.0321(2) Uani 1 1 d .
W5 W -0.86982(9) 0.34206(7) 0.32352(5) 0.0312(2) Uani 1 1 d .
W6 W -0.54916(9) 0.07466(7) 0.19021(5) 0.0335(3) Uani 1 1 d .
W7 W -0.80893(9) 0.02514(7) 0.32690(5) 0.0350(3) Uani 1 1 d .
W8 W -0.88914(10) 0.33953(7) 0.13802(5) 0.0360(3) Uani 1 1 d .
W9 W -0.82399(10) 0.02432(7) 0.15856(5) 0.0360(3) Uani 1 1 d .
W10 W -0.98148(9) 0.15154(7) 0.22356(5) 0.0342(3) Uani 1 1 d .
W11 W -0.70646(9) 0.21733(7) 0.42979(5) 0.0361(3) Uani 1 1 d .
W12 W -0.73119(9) 0.21239(7) 0.07330(5) 0.0363(3) Uani 1 1 d .
B1 B -0.7186(19) 0.2055(13) 0.2508(10) 0.007(3) Uani 1 1 d U
Ni1 Ni -0.4264(3) -0.1344(2) 0.13800(14) 0.0304(7) Uani 1 1 d .
Ni2 Ni -1.0487(3) 0.5257(2) 0.35276(13) 0.0293(7) Uani 1 1 d .
O1 O -0.6299(17) 0.3280(12) 0.4346(8) 0.050(5) Uani 1 1 d .
O2 O -0.5926(15) 0.1518(11) 0.4131(8) 0.037(4) Uani 1 1 d U
O3 O -0.5603(16) 0.4827(11) 0.3895(9) 0.046(5) Uani 1 1 d .
O4 O -0.7293(13) 0.2643(9) 0.3120(8) 0.028(4) Uani 1 1 d .
O5 O -0.8341(17) -0.0579(11) 0.3767(9) 0.045(5) Uani 1 1 d .
O6 O -0.6033(18) 0.1682(15) 0.2660(9) 0.059(6) Uani 1 1 d .
O7 O -0.4370(15) 0.1553(11) 0.2163(10) 0.048(5) Uani 1 1 d .
O8 O -0.6429(14) 0.4199(10) 0.2575(9) 0.037(5) Uani 1 1 d .
O9 O -0.4628(17) 0.0064(11) 0.4210(9) 0.047(5) Uani 1 1 d .
O10 O -0.8297(15) 0.2851(11) 0.4120(8) 0.036(4) Uani 1 1 d U
O11 O -0.7268(16) 0.1914(10) -0.0124(8) 0.043(5) Uani 1 1 d .
O12 O -1.1159(17) 0.1522(16) 0.2088(10) 0.062(6) Uani 1 1 d .
O13 O -0.5106(15) 0.3191(10) 0.3389(7) 0.036(5) Uani 1 1 d .
O14 O -0.7357(13) 0.2624(9) 0.1859(7) 0.028(3) Uani 1 1 d U
O15 O -0.8269(16) -0.0380(12) 0.2425(9) 0.045(5) Uani 1 1 d .
O16 O -0.6733(14) 0.0184(12) 0.1808(8) 0.040(5) Uani 1 1 d .
O17 O -0.7982(13) 0.1334(9) 0.2425(7) 0.022(3) Uani 1 1 d U
O18 O -0.6616(14) 0.0182(13) 0.3401(7) 0.040(4) Uani 1 1 d .
O19 O -0.7773(16) 0.4268(11) 0.1371(8) 0.044(5) Uani 1 1 d .
O20 O -0.6542(15) 0.3200(8) 0.0840(8) 0.033(4) Uani 1 1 d .
O21 O -0.4279(14) 0.1579(12) 0.3529(8) 0.036(4) Uani 1 1 d .
O22 O -0.5015(13) 0.0223(10) 0.2798(7) 0.030(3) Uani 1 1 d U
O23 O -0.9490(14) 0.2433(10) 0.2920(8) 0.034(4) Uani 1 1 d U
O24 O -0.5759(15) 0.4810(10) 0.1438(9) 0.041(5) Uani 1 1 d .
O25 O -0.8481(17) 0.2792(14) 0.0628(9) 0.054(5) Uani 1 1 d .
O26 O -0.8074(14) 0.1174(10) 0.0975(8) 0.032(4) Uani 1 1 d U
O27 O -0.8530(17) -0.0613(10) 0.1031(9) 0.047(6) Uani 1 1 d .
O28 O -0.5226(15) 0.3194(11) 0.2074(8) 0.038(5) Uani 1 1 d .
O29 O -0.7590(14) 0.4270(10) 0.3507(7) 0.029(4) Uani 1 1 d U
O30 O -0.9595(14) 0.2389(8) 0.1621(7) 0.029(4) Uani 1 1 d .
O31 O -0.4939(13) -0.0049(9) 0.1483(7) 0.023(3) Uani 1 1 d U
O32 O -0.3322(16) 0.2890(10) 0.2946(8) 0.036(5) Uani 1 1 d .
O33 O -0.6083(14) 0.1491(12) 0.1190(8) 0.038(4) Uani 1 1 d .
O34 O -0.9648(13) 0.4106(9) 0.3451(7) 0.028(3) Uani 1 1 d U
O35 O -0.9917(16) 0.4010(11) 0.0982(8) 0.044(5) Uani 1 1 d .
O36 O -0.8778(12) 0.3739(9) 0.2320(8) 0.030(4) Uani 1 1 d .
O37 O -0.7860(14) 0.1198(12) 0.3911(8) 0.040(4) Uani 1 1 d .
O38 O -0.9439(14) 0.0638(10) 0.2962(8) 0.031(4) Uani 1 1 d U
O39 O -0.6953(14) 0.2012(13) 0.5174(9) 0.046(5) Uani 1 1 d .
O40 O -0.9580(15) 0.0633(10) 0.1588(8) 0.036(4) Uani 1 1 d .
N1 N -0.5414(16) -0.1505(12) 0.0513(9) 0.028(4) Uani 1 1 d U
N2 N -0.3297(18) -0.0961(11) 0.2290(9) 0.033(5) Uani 1 1 d .
N3 N -0.3363(17) -0.0698(15) 0.0776(10) 0.037(5) Uani 1 1 d .
N4 N -0.029(3) 0.219(3) -0.0680(15) 0.093(9) Uani 1 1 d U
N5 N -0.950(2) 0.5487(15) 0.4512(10) 0.054(8) Uani 1 1 d .
N6 N -1.135(2) 0.4776(15) 0.2603(9) 0.045(6) Uani 1 1 d .
N7 N -0.942(2) 0.5990(13) 0.3066(10) 0.044(7) Uani 1 1 d .
N8 N -0.526(2) 0.7970(17) 0.1881(11) 0.056(8) Uani 1 1 d .
N9 N -1.1433(19) 0.4481(13) 0.4038(10) 0.037(5) Uani 1 1 d .
N10 N -1.455(2) 0.2023(15) 0.5780(10) 0.047(6) Uani 1 1 d .
OW1 O -1.016(3) -0.1487(17) 0.3722(15) 0.106(10) Uani 1 1 d .
OW2 O -1.595(2) 0.1554(15) 0.6553(9) 0.069(7) Uani 1 1 d .
OW3 O -1.1434(14) 0.7589(9) 0.2360(8) 0.032(4) Uani 1 1 d .
OW4 O -0.411(2) 0.514(2) 0.2559(14) 0.112(10) Uani 1 1 d .
OW5 O -0.077(2) 0.7550(18) 0.4642(11) 0.085(8) Uani 1 1 d .
OW6 O -0.3500(14) -0.2526(11) 0.1294(8) 0.040(4) Uani 1 1 d .
OW7 O -1.1417(13) 0.6482(11) 0.3554(7) 0.030(4) Uani 1 1 d .
C1 C -0.529(2) -0.1832(17) -0.0080(13) 0.043(6) Uani 1 1 d U
H1A H -0.4714 -0.2184 -0.0074 0.052 Uiso 1 1 calc R
C2 C -0.596(2) -0.169(2) -0.0722(11) 0.043(7) Uani 1 1 d .
H2A H -0.5829 -0.1916 -0.1128 0.051 Uiso 1 1 calc R
C3 C -0.682(3) -0.119(2) -0.0705(11) 0.051(8) Uani 1 1 d .
C4 C -0.705(3) -0.0881(18) -0.0059(12) 0.051(9) Uani 1 1 d .
H4A H -0.7628 -0.0556 -0.0031 0.062 Uiso 1 1 calc R
C5 C -0.629(2) -0.1124(17) 0.0513(12) 0.036(6) Uani 1 1 d .
H5A H -0.6427 -0.0998 0.0940 0.044 Uiso 1 1 calc R
C6 C -0.323(2) -0.1413(18) 0.2885(12) 0.048(8) Uani 1 1 d .
H6A H -0.3496 -0.1981 0.2878 0.057 Uiso 1 1 calc R
C7 C -0.276(3) -0.104(2) 0.3493(11) 0.053(9) Uani 1 1 d .
H7A H -0.2777 -0.1351 0.3893 0.064 Uiso 1 1 calc R
C8 C -0.227(2) -0.0218(16) 0.3560(10) 0.032(6) Uani 1 1 d .
C9 C -0.230(2) 0.0146(15) 0.2944(13) 0.038(7) Uani 1 1 d .
H9A H -0.1922 0.0658 0.2928 0.046 Uiso 1 1 calc R
C10 C -0.285(2) -0.0177(15) 0.2336(12) 0.031(5) Uani 1 1 d U
H10A H -0.2913 0.0166 0.1943 0.037 Uiso 1 1 calc R
C11 C -1.110(2) 0.3745(16) 0.4343(12) 0.039(6) Uani 1 1 d U
H11A H -1.0438 0.3562 0.4336 0.047 Uiso 1 1 calc R
C12 C -1.171(2) 0.3213(14) 0.4684(13) 0.039(7) Uani 1 1 d .
H12A H -1.1459 0.2683 0.4889 0.047 Uiso 1 1 calc R
C13 C -1.267(2) 0.3510(16) 0.4698(11) 0.031(6) Uani 1 1 d .
C14 C -1.339(2) 0.3004(18) 0.5037(12) 0.040(7) Uani 1 1 d .
C15 C -1.339(2) 0.2072(18) 0.5023(15) 0.053(9) Uani 1 1 d .
H15A H -1.2996 0.1752 0.4773 0.064 Uiso 1 1 calc R
C16 C -1.403(3) 0.1650(19) 0.5423(14) 0.049(7) Uani 1 1 d U
H16A H -1.4064 0.1037 0.5409 0.059 Uiso 1 1 calc R
C17 C -1.461(2) 0.298(2) 0.5741(13) 0.051(8) Uani 1 1 d .
H17A H -1.5043 0.3281 0.5972 0.061 Uiso 1 1 calc R
C18 C -1.405(2) 0.3422(19) 0.5372(14) 0.049(7) Uani 1 1 d .
H18A H -1.4104 0.4034 0.5344 0.058 Uiso 1 1 calc R
C19 C -1.308(3) 0.4297(16) 0.4364(15) 0.050(8) Uani 1 1 d .
H19A H -1.3732 0.4505 0.4373 0.060 Uiso 1 1 calc R
C20 C -1.242(2) 0.473(2) 0.4022(15) 0.049(8) Uani 1 1 d .
H20A H -1.2667 0.5229 0.3765 0.059 Uiso 1 1 calc R
C21 C -0.240(2) -0.085(2) 0.0869(14) 0.050(8) Uani 1 1 d .
H21A H -0.2150 -0.1354 0.1109 0.060 Uiso 1 1 calc R
C22 C -0.168(3) -0.0294(17) 0.0635(14) 0.046(7) Uani 1 1 d U
H22A H -0.0983 -0.0420 0.0756 0.055 Uiso 1 1 calc R
C23 C -0.201(3) 0.0420(17) 0.0234(13) 0.045(8) Uani 1 1 d .
C24 C -0.140(3) 0.0995(17) -0.0057(15) 0.060(10) Uani 1 1 d .
C25 C -0.056(3) 0.080(2) -0.0274(16) 0.065(8) Uani 1 1 d U
H25A H -0.0378 0.0205 -0.0226 0.078 Uiso 1 1 calc R
C26 C 0.013(3) 0.133(3) -0.0572(17) 0.094(15) Uani 1 1 d U
H26A H 0.0748 0.1143 -0.0674 0.112 Uiso 1 1 calc R
C27 C -0.102(5) 0.246(4) -0.038(3) 0.145(17) Uani 1 1 d U
H27A H -0.1080 0.3064 -0.0317 0.174 Uiso 1 1 calc R
C28 C -0.174(4) 0.190(3) -0.013(2) 0.110(14) Uani 1 1 d U
H28A H -0.2355 0.2097 -0.0036 0.132 Uiso 1 1 calc R
C29 C -0.308(3) 0.057(2) 0.0136(17) 0.066(9) Uani 1 1 d U
H29A H -0.3351 0.1075 -0.0106 0.080 Uiso 1 1 calc R
C30 C -0.376(2) 0.0025(18) 0.0377(14) 0.047(8) Uani 1 1 d .
H30A H -0.4460 0.0137 0.0275 0.057 Uiso 1 1 calc R
C31 C -1.1584(19) 0.3975(18) 0.2514(12) 0.034(6) Uani 1 1 d .
H31A H -1.1360 0.3595 0.2881 0.041 Uiso 1 1 calc R
C32 C -1.215(3) 0.3609(17) 0.1913(12) 0.049(8) Uani 1 1 d .
H32A H -1.2292 0.3007 0.1884 0.058 Uiso 1 1 calc R
C33 C -1.2518(19) 0.4188(19) 0.1331(12) 0.037(6) Uani 1 1 d .
C34 C -1.223(2) 0.5062(16) 0.1420(12) 0.035(6) Uani 1 1 d .
H34A H -1.2371 0.5450 0.1051 0.042 Uiso 1 1 calc R
C35 C -1.172(3) 0.5360(17) 0.2055(13) 0.070(12) Uani 1 1 d .
H35A H -1.1625 0.5964 0.2124 0.084 Uiso 1 1 calc R
C36 C -0.986(2) 0.5627(14) 0.5069(11) 0.028(5) Uani 1 1 d U
H36A H -1.0518 0.5870 0.5025 0.034 Uiso 1 1 calc R
C37 C -0.931(2) 0.5426(13) 0.5710(12) 0.039(7) Uani 1 1 d .
H37A H -0.9571 0.5538 0.6098 0.047 Uiso 1 1 calc R
C38 C -0.834(3) 0.5049(16) 0.5766(11) 0.043(8) Uani 1 1 d .
C39 C -0.789(2) 0.4966(13) 0.5196(12) 0.035(6) Uani 1 1 d .
H39A H -0.7228 0.4760 0.5219 0.042 Uiso 1 1 calc R
C40 C -0.855(2) 0.5223(17) 0.4589(13) 0.042(6) Uani 1 1 d U
H40A H -0.8281 0.5205 0.4194 0.050 Uiso 1 1 calc R
C41 C -0.917(3) 0.5690(18) 0.2493(13) 0.050(8) Uani 1 1 d .
H41A H -0.9572 0.5251 0.2243 0.060 Uiso 1 1 calc R
C42 C -0.834(2) 0.6003(18) 0.2260(12) 0.043(8) Uani 1 1 d .
H42A H -0.8114 0.5712 0.1907 0.052 Uiso 1 1 calc R
C43 C -0.780(2) 0.6794(15) 0.2568(12) 0.034(6) Uani 1 1 d U
C44 C -0.698(2) 0.7190(14) 0.2340(11) 0.031(6) Uani 1 1 d .
C45 C -0.642(3) 0.6728(14) 0.1905(13) 0.046(8) Uani 1 1 d .
H45A H -0.6609 0.6155 0.1763 0.055 Uiso 1 1 calc R
C46 C -0.563(3) 0.7128(19) 0.1706(13) 0.061(10) Uani 1 1 d .
H46A H -0.5302 0.6806 0.1420 0.073 Uiso 1 1 calc R
C47 C -0.574(3) 0.837(2) 0.2385(12) 0.052(8) Uani 1 1 d .
H47A H -0.5442 0.8868 0.2621 0.062 Uiso 1 1 calc R
C48 C -0.663(2) 0.8026(17) 0.2521(13) 0.041(6) Uani 1 1 d U
H48A H -0.7021 0.8381 0.2750 0.049 Uiso 1 1 calc R
C49 C -0.819(2) 0.7150(16) 0.3101(11) 0.031(5) Uani 1 1 d U
H49A H -0.7883 0.7656 0.3316 0.037 Uiso 1 1 calc R
C50 C -0.904(2) 0.6784(16) 0.3336(13) 0.039(7) Uani 1 1 d .
H50A H -0.9320 0.7073 0.3663 0.046 Uiso 1 1 calc R

loop_
_atom_site_aniso_label
_atom_site_aniso_U_11
_atom_site_aniso_U_22
_atom_site_aniso_U_33
_atom_site_aniso_U_23
_atom_site_aniso_U_13
_atom_site_aniso_U_12
W1 0.0418(8) 0.0332(5) 0.0335(5) 0.0025(5) 0.0144(5) -0.0021(5)
W2 0.0329(7) 0.0389(5) 0.0381(5) -0.0124(5) 0.0171(5) -0.0038(5)
W3 0.0330(7) 0.0339(5) 0.0319(5) -0.0056(4) 0.0166(5) -0.0038(5)
W4 0.0356(7) 0.0351(5) 0.0278(5) -0.0003(4) 0.0118(5) 0.0038(5)
W5 0.0329(7) 0.0347(5) 0.0300(5) -0.0020(4) 0.0157(5) 0.0035(5)
W6 0.0373(7) 0.0361(5) 0.0312(5) -0.0068(5) 0.0167(5) 0.0024(5)
W7 0.0346(7) 0.0397(5) 0.0339(5) 0.0027(5) 0.0143(5) -0.0047(5)
W8 0.0430(8) 0.0419(6) 0.0263(5) 0.0041(5) 0.0141(5) 0.0073(6)
W9 0.0386(7) 0.0365(5) 0.0369(5) -0.0114(5) 0.0173(5) -0.0078(5)
W10 0.0333(7) 0.0371(5) 0.0346(5) -0.0050(5) 0.0128(5) -0.0054(5)
W11 0.0414(7) 0.0472(6) 0.0229(5) -0.0005(4) 0.0136(5) 0.0095(6)
W12 0.0434(8) 0.0463(6) 0.0232(5) -0.0025(5) 0.0159(5) 0.0016(6)
B1 0.007(4) 0.007(4) 0.007(4) 0.0001(10) 0.0017(12) 0.0000(10)
Ni1 0.033(2) 0.0401(17) 0.0182(13) -0.0009(12) 0.0067(13) 0.0023(15)
Ni2 0.030(2) 0.0392(15) 0.0196(13) 0.0015(13) 0.0064(13) 0.0001(15)
O1 0.066(16) 0.051(11) 0.028(8) -0.021(8) 0.001(9) -0.008(11)
O2 0.037(4) 0.037(4) 0.037(4) -0.0002(10) 0.0082(13) 0.0003(10)
O3 0.052(15) 0.033(9) 0.049(11) -0.025(9) 0.005(10) -0.019(9)
O4 0.024(10) 0.023(7) 0.036(8) 0.024(7) 0.007(7) 0.003(7)
O5 0.066(16) 0.031(8) 0.043(10) 0.019(8) 0.021(10) -0.001(9)
O6 0.051(16) 0.091(16) 0.042(11) -0.006(11) 0.027(11) 0.017(13)
O7 0.043(14) 0.041(9) 0.073(13) 0.009(10) 0.045(11) -0.009(10)
O8 0.040(13) 0.023(8) 0.055(11) -0.027(8) 0.027(10) -0.005(8)
O9 0.061(16) 0.040(10) 0.040(10) -0.001(8) 0.013(10) 0.005(10)
O10 0.036(4) 0.036(4) 0.036(4) 0.0000(10) 0.0079(13) -0.0005(10)
O11 0.062(16) 0.034(9) 0.038(9) 0.018(8) 0.025(10) -0.005(9)
O12 0.036(15) 0.102(17) 0.050(12) -0.002(12) 0.017(10) -0.008(13)
O13 0.064(15) 0.030(8) 0.017(7) -0.012(7) 0.016(8) 0.003(9)
O14 0.028(4) 0.028(4) 0.028(4) -0.0007(10) 0.0062(12) -0.0001(10)
O15 0.034(13) 0.051(11) 0.056(11) -0.016(9) 0.024(10) -0.008(9)
O16 0.036(13) 0.051(10) 0.039(9) -0.005(9) 0.020(9) 0.014(10)
O17 0.022(3) 0.022(3) 0.022(3) 0.0002(10) 0.0046(12) 0.0002(10)
O18 0.030(12) 0.064(11) 0.023(8) 0.000(9) 0.001(7) 0.021(10)
O19 0.062(16) 0.041(9) 0.037(10) -0.001(8) 0.030(10) -0.003(10)
O20 0.055(13) 0.013(7) 0.037(9) 0.012(6) 0.024(9) 0.011(7)
O21 0.020(11) 0.060(11) 0.029(8) -0.002(8) 0.005(7) -0.009(9)
O22 0.030(4) 0.030(4) 0.031(4) -0.0003(10) 0.0065(12) 0.0000(10)
O23 0.035(4) 0.034(4) 0.034(4) -0.0002(10) 0.0074(13) 0.0005(10)
O24 0.043(13) 0.027(8) 0.060(11) 0.004(8) 0.028(10) -0.011(8)
O25 0.034(14) 0.079(14) 0.045(11) -0.011(11) -0.001(10) -0.019(11)
O26 0.032(4) 0.032(4) 0.032(4) 0.0005(10) 0.0070(13) -0.0004(10)
O27 0.076(17) 0.017(7) 0.056(11) -0.010(8) 0.032(11) 0.007(9)
O28 0.038(13) 0.049(10) 0.034(9) -0.019(8) 0.021(9) -0.005(9)
O29 0.029(4) 0.029(4) 0.029(4) -0.0006(10) 0.0062(13) -0.0001(10)
O30 0.044(12) 0.009(6) 0.035(8) 0.002(6) 0.014(8) 0.003(7)
O31 0.023(3) 0.023(3) 0.023(3) -0.0005(10) 0.0052(12) 0.0000(10)
O32 0.056(14) 0.021(7) 0.038(9) -0.007(7) 0.025(9) 0.007(8)
O33 0.036(12) 0.052(10) 0.029(8) -0.019(8) 0.014(8) -0.013(9)
O34 0.027(4) 0.028(4) 0.028(4) 0.0004(10) 0.0063(12) 0.0003(10)
O35 0.055(15) 0.049(11) 0.026(8) -0.027(8) 0.002(9) -0.006(10)
O36 0.011(9) 0.018(7) 0.054(10) 0.000(7) -0.009(8) 0.001(6)
O37 0.022(11) 0.064(11) 0.031(9) 0.019(9) -0.001(8) 0.010(9)
O38 0.031(4) 0.031(4) 0.031(4) 0.0003(10) 0.0071(13) -0.0001(10)
O39 0.018(11) 0.073(13) 0.048(10) -0.014(10) 0.012(9) 0.007(10)
O40 0.049(13) 0.019(7) 0.045(10) -0.021(7) 0.017(9) -0.009(8)
N1 0.029(4) 0.029(4) 0.028(4) -0.0003(10) 0.0061(13) 0.0000(10)
N2 0.061(17) 0.018(9) 0.023(9) -0.004(8) 0.015(10) -0.006(9)
N3 0.012(12) 0.059(14) 0.035(11) -0.005(11) -0.007(9) 0.007(10)
N4 0.10(3) 0.11(3) 0.057(18) 0.042(19) -0.006(16) -0.03(2)
N5 0.07(2) 0.069(17) 0.031(11) 0.021(11) 0.018(12) 0.037(15)
N6 0.061(19) 0.051(13) 0.017(9) -0.021(9) -0.006(10) -0.018(12)
N7 0.08(2) 0.030(10) 0.041(12) 0.027(10) 0.045(13) 0.029(11)
N8 0.08(2) 0.062(15) 0.031(12) 0.007(12) 0.024(13) 0.019(15)
N9 0.035(15) 0.042(11) 0.032(11) -0.007(10) 0.000(10) 0.017(11)
N10 0.062(19) 0.053(14) 0.033(11) -0.005(11) 0.024(12) -0.012(13)
OW1 0.11(3) 0.075(17) 0.13(2) -0.029(18) 0.03(2) -0.025(18)
OW2 0.08(2) 0.083(15) 0.046(11) -0.010(12) 0.024(12) -0.033(14)
OW3 0.030(11) 0.015(7) 0.046(9) 0.016(7) -0.004(8) -0.007(7)
OW4 0.08(2) 0.13(2) 0.12(2) -0.05(2) -0.001(19) -0.01(2)
OW5 0.07(2) 0.13(2) 0.059(14) -0.008(15) 0.016(13) -0.004(17)
OW6 0.033(12) 0.040(9) 0.039(9) -0.009(8) -0.007(8) -0.002(9)
OW7 0.018(10) 0.051(9) 0.025(8) -0.017(8) 0.010(7) -0.007(8)
C1 0.043(7) 0.043(7) 0.043(7) -0.0001(10) 0.0091(17) 0.0001(10)
C2 0.012(14) 0.09(2) 0.020(10) -0.012(13) -0.007(10) -0.013(15)
C3 0.06(2) 0.08(2) 0.014(11) 0.002(13) -0.004(12) -0.001(18)
C4 0.09(3) 0.053(16) 0.024(12) 0.007(12) 0.034(15) -0.016(17)
C5 0.027(16) 0.046(14) 0.028(12) -0.007(12) -0.012(11) 0.003(13)
C6 0.04(2) 0.051(16) 0.042(15) 0.031(13) -0.002(13) -0.005(14)
C7 0.07(2) 0.08(2) 0.008(10) -0.008(13) 0.010(12) 0.011(19)
C8 0.038(18) 0.044(13) 0.013(10) -0.004(10) 0.004(10) 0.002(12)
C9 0.041(18) 0.020(11) 0.057(16) 0.014(11) 0.017(14) -0.015(12)
C10 0.031(5) 0.031(5) 0.031(5) 0.0002(10) 0.0063(15) -0.0001(10)
C11 0.039(6) 0.039(6) 0.039(6) 0.0000(10) 0.0085(16) 0.0001(10)
C12 0.07(2) 0.013(10) 0.045(14) -0.002(10) 0.024(15) 0.014(11)
C13 0.030(16) 0.043(13) 0.022(10) -0.011(11) 0.008(10) -0.023(12)
C14 0.034(18) 0.058(16) 0.031(13) -0.019(12) 0.014(12) 0.009(14)
C15 0.05(2) 0.047(15) 0.08(2) 0.024(16) 0.047(18) 0.034(15)
C16 0.049(7) 0.049(7) 0.049(7) -0.0001(10) 0.0104(18) 0.0000(10)
C17 0.04(2) 0.08(2) 0.035(14) -0.012(15) 0.016(14) -0.007(17)
C18 0.05(2) 0.045(15) 0.053(16) -0.019(14) 0.018(15) 0.002(15)
C19 0.05(2) 0.029(13) 0.07(2) 0.015(14) 0.007(16) 0.009(13)
C20 0.015(16) 0.069(19) 0.061(18) 0.028(16) 0.005(14) 0.009(14)
C21 0.025(18) 0.07(2) 0.047(16) -0.004(15) -0.003(14) 0.007(15)
C22 0.046(7) 0.046(7) 0.046(7) -0.0001(10) 0.0099(18) 0.0001(10)
C23 0.06(2) 0.041(15) 0.030(13) 0.005(12) 0.004(14) 0.003(14)
C24 0.09(3) 0.031(14) 0.055(18) 0.022(14) 0.015(19) 0.004(16)
C25 0.065(8) 0.065(8) 0.065(8) -0.0001(10) 0.014(2) -0.0001(10)
C26 0.05(3) 0.16(4) 0.06(2) 0.00(3) -0.016(18) -0.05(3)
C27 0.145(17) 0.145(17) 0.145(17) 0.0000(10) 0.031(4) -0.0001(10)
C28 0.10(4) 0.09(3) 0.14(4) 0.01(3) 0.01(3) 0.04(2)
C29 0.066(9) 0.066(9) 0.066(9) 0.0002(10) 0.014(2) 0.0001(10)
C30 0.029(18) 0.057(17) 0.060(17) 0.010(15) 0.019(15) 0.025(14)
C31 0.016(14) 0.053(15) 0.031(12) -0.002(12) -0.002(10) -0.013(12)
C32 0.08(3) 0.039(14) 0.030(13) -0.014(11) 0.014(14) 0.017(15)
C33 0.006(13) 0.071(18) 0.030(12) -0.016(13) -0.006(10) 0.001(12)
C34 0.024(16) 0.036(13) 0.034(12) 0.004(11) -0.018(11) -0.004(11)
C35 0.14(4) 0.026(13) 0.031(14) 0.002(12) -0.023(17) -0.007(17)
C36 0.028(5) 0.028(5) 0.028(5) 0.0002(10) 0.0061(15) 0.0000(10)
C37 0.07(2) 0.018(11) 0.036(13) -0.019(10) 0.016(14) -0.004(12)
C38 0.07(2) 0.038(14) 0.015(10) -0.003(10) -0.010(12) 0.003(14)
C39 0.05(2) 0.010(9) 0.045(14) -0.003(10) 0.001(13) 0.003(10)
C40 0.042(6) 0.042(6) 0.042(6) 0.0001(10) 0.0088(16) -0.0001(10)
C41 0.07(3) 0.038(14) 0.039(14) 0.001(13) 0.011(15) -0.018(16)
C42 0.06(2) 0.056(16) 0.025(12) -0.009(12) 0.031(13) 0.013(15)
C43 0.034(6) 0.034(6) 0.034(6) 0.0001(10) 0.0073(16) 0.0000(10)
C44 0.036(17) 0.021(10) 0.036(12) 0.012(10) 0.007(11) -0.009(11)
C45 0.07(3) 0.016(11) 0.056(17) -0.014(11) 0.032(17) -0.020(13)
C46 0.11(3) 0.049(16) 0.041(15) -0.025(14) 0.045(18) -0.03(2)
C47 0.07(3) 0.056(17) 0.031(13) -0.014(14) 0.016(15) -0.013(18)
C48 0.041(6) 0.041(6) 0.041(6) 0.0000(10) 0.0089(17) 0.0000(10)
C49 0.031(5) 0.030(5) 0.030(5) -0.0002(10) 0.0064(15) 0.0000(10)
C50 0.036(19) 0.039(13) 0.044(14) -0.011(12) 0.015(13) -0.015(12)

loop_
_atom_type_symbol
_atom_type_description
_atom_type_scat_dispersion_real
_atom_type_scat_dispersion_imag
_atom_type_scat_source
C C 0.0033 0.0016 'International Tables Vol C Tables 4.2.6.8 and 6.1.1.4'
H H 0.0000 0.0000 'International Tables Vol C Tables 4.2.6.8 and 6.1.1.4'
B B 0.0013 0.0007 'International Tables Vol C Tables 4.2.6.8 and 6.1.1.4'
N N 0.0061 0.0033 'International Tables Vol C Tables 4.2.6.8 and 6.1.1.4'
O O 0.0106 0.0060 'International Tables Vol C Tables 4.2.6.8 and 6.1.1.4'
Ni Ni 0.3393 1.1124 'International Tables Vol C Tables 4.2.6.8 and 6.1.1.4'
W W -0.8490 6.8722 'International Tables Vol C Tables 4.2.6.8 and 6.1.1.4'

loop_
_geom_angle_atom_site_label_1
_geom_angle_atom_site_label_2
_geom_angle_atom_site_label_3
_geom_angle
_geom_angle_site_symmetry_1
_geom_angle_site_symmetry_3
O24 W1 O8 99.0(7) . .
O24 W1 O28 98.8(8) . .
O8 W1 O28 85.8(7) . .
O24 W1 O19 98.2(8) . .
O8 W1 O19 90.4(7) . .
O28 W1 O19 163.0(7) . .
O24 W1 O20 99.1(7) . .
O8 W1 O20 161.9(6) . .
O28 W1 O20 90.0(7) . .
O19 W1 O20 88.5(7) . .
O24 W1 O14 173.1(7) . .
O8 W1 O14 86.6(6) . .
O28 W1 O14 85.7(7) . .
O19 W1 O14 77.5(6) . .
O20 W1 O14 75.6(5) . .
O3 W2 O29 98.8(8) . .
O3 W2 O1 99.2(8) . .
O29 W2 O1 86.6(8) . .
O3 W2 O13 102.4(9) . .
O29 W2 O13 158.7(7) . .
O1 W2 O13 91.6(8) . .
O3 W2 O8 101.2(8) . .
O29 W2 O8 88.2(7) . .
O1 W2 O8 159.5(7) . .
O13 W2 O8 86.2(6) . .
O3 W2 O4 171.3(7) . .
O29 W2 O4 73.9(6) . .
O1 W2 O4 75.9(6) . .
O13 W2 O4 85.1(6) . .
O8 W2 O4 83.6(6) . .
O32 W3 O13 100.8(7) . .
O32 W3 O28 101.9(8) . .
O13 W3 O28 86.5(7) . .
O32 W3 O7 98.9(7) . .
O13 W3 O7 160.2(8) . .
O28 W3 O7 90.1(7) . .
O32 W3 O21 98.3(8) . .
O13 W3 O21 88.5(7) . .
O28 W3 O21 159.7(7) . .
O7 W3 O21 88.1(7) . .
O32 W3 O6 170.9(8) . .
O13 W3 O6 85.0(7) . .
O28 W3 O6 85.4(8) . .
O7 W3 O6 75.4(7) . .
O21 W3 O6 74.6(7) . .
O9 W4 O18 101.4(9) . .
O9 W4 O2 100.8(7) . .
O18 W4 O2 85.3(7) . .
O9 W4 O22 99.6(7) . .
O18 W4 O22 89.8(7) . .
O2 W4 O22 159.6(7) . .
O9 W4 O21 98.7(9) . .
O18 W4 O21 159.9(7) . .
O2 W4 O21 91.7(7) . .
O22 W4 O21 86.2(7) . .
O9 W4 O6 170.4(8) . .
O18 W4 O6 85.7(8) . .
O2 W4 O6 86.2(7) . .
O22 W4 O6 73.7(6) . .
O21 W4 O6 74.3(8) . .
O34 W5 O23 100.0(7) . .
O34 W5 O36 101.0(7) . .
O23 W5 O36 88.1(6) . .
O34 W5 O10 96.5(7) . .
O23 W5 O10 88.7(7) . .
O36 W5 O10 162.4(7) . .
O34 W5 O29 94.7(7) . .
O23 W5 O29 165.3(7) . .
O36 W5 O29 89.1(6) . .
O10 W5 O29 89.7(7) . .
O34 W5 O4 170.0(7) . .
O23 W5 O4 88.1(7) . .
O36 W5 O4 85.0(6) . .
O10 W5 O4 77.7(6) . .
O29 W5 O4 77.3(6) . .
O31 W6 O16 95.3(7) . .
O31 W6 O33 102.1(6) . .
O16 W6 O33 88.7(8) . .
O31 W6 O7 101.1(7) . .
O16 W6 O7 163.5(7) . .
O33 W6 O7 90.0(8) . .
O31 W6 O22 94.1(6) . .
O16 W6 O22 90.9(7) . .
O33 W6 O22 163.8(6) . .
O7 W6 O22 85.8(7) . .
O31 W6 O6 168.3(7) . .
O16 W6 O6 87.3(7) . .
O33 W6 O6 89.3(7) . .
O7 W6 O6 76.2(8) . .
O22 W6 O6 74.5(7) . .
O5 W7 O38 97.5(9) . .
O5 W7 O37 100.9(7) . .
O38 W7 O37 89.4(7) . .
O5 W7 O15 98.2(8) . .
O38 W7 O15 86.3(8) . .
O37 W7 O15 160.7(7) . .
O5 W7 O18 101.7(9) . .
O38 W7 O18 160.8(7) . .
O37 W7 O18 86.3(8) . .
O15 W7 O18 91.5(8) . .
O5 W7 O17 170.1(8) . .
O38 W7 O17 75.4(6) . .
O37 W7 O17 86.1(6) . .
O15 W7 O17 74.7(6) . .
O18 W7 O17 85.6(6) . .
O35 W8 O30 99.7(8) . .
O35 W8 O36 101.3(7) . .
O30 W8 O36 85.0(6) . .
O35 W8 O25 103.1(8) . .
O30 W8 O25 93.0(7) . .
O36 W8 O25 155.5(8) . .
O35 W8 O19 99.1(8) . .
O30 W8 O19 160.3(8) . .
O36 W8 O19 85.7(6) . .
O25 W8 O19 88.4(7) . .
O35 W8 O14 173.7(7) . .
O30 W8 O14 86.0(6) . .
O36 W8 O14 81.8(6) . .
O25 W8 O14 73.7(7) . .
O19 W8 O14 75.6(7) . .
O27 W9 O40 99.1(9) . .
O27 W9 O26 100.9(7) . .
O40 W9 O26 90.4(7) . .
O27 W9 O15 98.5(8) . .
O40 W9 O15 87.6(8) . .
O26 W9 O15 160.5(7) . .
O27 W9 O16 101.1(9) . .
O40 W9 O16 159.8(7) . .
O26 W9 O16 85.9(7) . .
O15 W9 O16 89.3(8) . .
O27 W9 O17 172.7(7) . .
O40 W9 O17 76.7(6) . .
O26 W9 O17 85.1(6) . .
O15 W9 O17 75.5(6) . .
O16 W9 O17 83.2(6) . .
O12 W10 O30 100.5(9) . .
O12 W10 O40 101.3(9) . .
O30 W10 O40 88.9(6) . .
O12 W10 O23 100.5(9) . .
O30 W10 O23 85.0(6) . .
O40 W10 O23 158.1(8) . .
O12 W10 O38 102.7(9) . .
O30 W10 O38 156.7(7) . .
O40 W10 O38 88.5(7) . .
O23 W10 O38 88.9(6) . .
O12 W10 O17 173.7(9) . .
O30 W10 O17 83.7(6) . .
O40 W10 O17 73.9(7) . .
O23 W10 O17 84.5(6) . .
O38 W10 O17 73.4(6) . .
O39 W11 O37 102.9(8) . .
O39 W11 O2 101.6(8) . .
O37 W11 O2 85.2(8) . .
O39 W11 O10 98.6(8) . .
O37 W11 O10 87.7(8) . .
O2 W11 O10 159.6(7) . .
O39 W11 O1 98.0(8) . .
O37 W11 O1 159.1(7) . .
O2 W11 O1 91.8(8) . .
O10 W11 O1 88.0(8) . .
O39 W11 O4 170.6(7) . .
O37 W11 O4 83.6(6) . .
O2 W11 O4 85.6(6) . .
O10 W11 O4 74.5(6) . .
O1 W11 O4 75.6(6) . .
O11 W12 O25 101.0(9) . .
O11 W12 O26 104.0(7) . .
O25 W12 O26 87.8(8) . .
O11 W12 O20 97.8(7) . .
O25 W12 O20 87.8(8) . .
O26 W12 O20 158.2(6) . .
O11 W12 O33 99.7(8) . .
O25 W12 O33 159.2(7) . .
O26 W12 O33 87.0(7) . .
O20 W12 O33 89.5(7) . .
O11 W12 O14 171.9(6) . .
O25 W12 O14 75.0(7) . .
O26 W12 O14 83.1(6) . .
O20 W12 O14 75.1(5) . .
O33 W12 O14 84.4(6) . .
O17 B1 O14 109.9(16) . .
O17 B1 O4 109.0(14) . .
O14 B1 O4 108.8(14) . .
O17 B1 O6 112.8(16) . .
O14 B1 O6 108.9(15) . .
O4 B1 O6 107.3(16) . .
N1 Ni1 N2 167.9(8) . .
N1 Ni1 OW6 96.7(7) . .
N2 Ni1 OW6 95.2(7) . .
N1 Ni1 N8 84.8(9) . 1_545
N2 Ni1 N8 93.4(9) . 1_545
OW6 Ni1 N8 89.0(8) . 1_545
N1 Ni1 N3 89.1(8) . .
N2 Ni1 N3 92.8(8) . .
OW6 Ni1 N3 90.3(8) . .
N8 Ni1 N3 173.8(9) 1_545 .
N1 Ni1 O31 86.5(7) . .
N2 Ni1 O31 81.8(7) . .
OW6 Ni1 O31 175.2(7) . .
N8 Ni1 O31 94.9(8) 1_545 .
N3 Ni1 O31 86.1(7) . .
N6 Ni2 O34 81.2(8) . .
N6 Ni2 N9 87.7(9) . .
O34 Ni2 N9 87.3(7) . .
N6 Ni2 N5 168.7(9) . .
O34 Ni2 N5 88.3(7) . .
N9 Ni2 N5 87.8(9) . .
N6 Ni2 N7 95.2(9) . .
O34 Ni2 N7 89.3(7) . .
N9 Ni2 N7 175.2(9) . .
N5 Ni2 N7 88.7(9) . .
N6 Ni2 OW7 96.2(8) . .
O34 Ni2 OW7 177.2(6) . .
N9 Ni2 OW7 93.5(7) . .
N5 Ni2 OW7 94.4(7) . .
N7 Ni2 OW7 90.0(6) . .
W2 O1 W11 120.9(8) . .
W4 O2 W11 151.2(11) . .
B1 O4 W5 126.7(13) . .
B1 O4 W11 126.0(10) . .
W5 O4 W11 89.5(5) . .
B1 O4 W2 125.4(11) . .
W5 O4 W2 89.6(5) . .
W11 O4 W2 87.6(5) . .
B1 O6 W6 120.9(13) . .
B1 O6 W3 128.1(14) . .
W6 O6 W3 91.1(7) . .
B1 O6 W4 124.4(12) . .
W6 O6 W4 91.0(7) . .
W3 O6 W4 91.0(8) . .
W6 O7 W3 117.4(8) . .
W1 O8 W2 149.9(9) . .
W11 O10 W5 118.1(8) . .
W3 O13 W2 149.8(10) . .
B1 O14 W1 126.4(13) . .
B1 O14 W8 125.4(12) . .
W1 O14 W8 89.5(5) . .
B1 O14 W12 126.0(11) . .
W1 O14 W12 89.3(5) . .
W8 O14 W12 88.2(5) . .
W7 O15 W9 119.9(9) . .
W6 O16 W9 149.0(11) . .
B1 O17 W9 126.0(10) . .
B1 O17 W7 124.7(11) . .
W9 O17 W7 89.9(5) . .
B1 O17 W10 126.9(11) . .
W9 O17 W10 88.8(5) . .
W7 O17 W10 88.8(5) . .
W4 O18 W7 149.4(11) . .
W1 O19 W8 117.3(9) . .
W12 O20 W1 120.0(7) . .
W4 O21 W3 120.0(9) . .
W4 O22 W6 120.8(8) . .
W5 O23 W10 147.5(9) . .
W12 O25 W8 123.1(11) . .
W12 O26 W9 150.6(10) . .
W1 O28 W3 149.4(9) . .
W2 O29 W5 119.1(8) . .
W10 O30 W8 152.4(10) . .
W6 O31 Ni1 154.5(8) . .
W6 O33 W12 146.7(9) . .
W5 O34 Ni2 158.8(8) . .
W5 O36 W8 149.3(8) . .
W11 O37 W7 149.6(10) . .
W7 O38 W10 122.4(8) . .
W9 O40 W10 120.5(9) . .
C5 N1 C1 117(2) . .
C5 N1 Ni1 116.8(15) . .
C1 N1 Ni1 125.6(19) . .
C10 N2 C6 117(2) . .
C10 N2 Ni1 119.9(16) . .
C6 N2 Ni1 122.7(17) . .
C21 N3 C30 118(3) . .
C21 N3 Ni1 121(2) . .
C30 N3 Ni1 120.1(17) . .
C27 N4 C26 122(4) . .
C40 N5 C36 118(2) . .
C40 N5 Ni2 116.6(17) . .
C36 N5 Ni2 122(2) . .
C31 N6 C35 117(2) . .
C31 N6 Ni2 122.4(19) . .
C35 N6 Ni2 120.3(17) . .
C41 N7 C50 120(2) . .
C41 N7 Ni2 120(2) . .
C50 N7 Ni2 120.5(15) . .
C46 N8 C47 112(2) . .
C46 N8 Ni1 124.4(17) . 1_565
C47 N8 Ni1 123(2) . 1_565
C11 N9 C20 119(3) . .
C11 N9 Ni2 121.5(19) . .
C20 N9 Ni2 119.9(17) . .
C16 N10 C17 117(2) . .
N1 C1 C2 125(3) . .
C3 C2 C1 115(2) . .
C2 C3 C4 122(3) . .
C2 C3 C33 123(2) . 2_345
C4 C3 C33 115(3) . 2_345
C5 C4 C3 113(3) . .
N1 C5 C4 127(2) . .
N2 C6 C7 120(3) . .
C6 C7 C8 125(2) . .
C9 C8 C7 111(2) . .
C9 C8 C38 129(2) . 2_446
C7 C8 C38 119(2) . 2_446
C8 C9 C10 125(2) . .
N2 C10 C9 122(2) . .
N9 C11 C12 123(3) . .
C13 C12 C11 117(2) . .
C12 C13 C19 122(2) . .
C12 C13 C14 122(2) . .
C19 C13 C14 115(3) . .
C18 C14 C15 118(3) . .
C18 C14 C13 121(3) . .
C15 C14 C13 120(2) . .
C14 C15 C16 115(2) . .
N10 C16 C15 126(3) . .
C18 C17 N10 120(3) . .
C17 C18 C14 122(3) . .
C20 C19 C13 114(3) . .
N9 C20 C19 124(3) . .
N3 C21 C22 125(3) . .
C23 C22 C21 120(3) . .
C22 C23 C24 126(3) . .
C22 C23 C29 114(3) . .
C24 C23 C29 120(3) . .
C25 C24 C23 127(3) . .
C25 C24 C28 117(4) . .
C23 C24 C28 116(4) . .
C24 C25 C26 132(4) . .
N4 C26 C25 108(4) . .
N4 C27 C28 125(6) . .
C27 C28 C24 113(5) . .
C30 C29 C23 124(3) . .
C29 C30 N3 119(3) . .
N6 C31 C32 126(3) . .
C31 C32 C33 118(2) . .
C34 C33 C32 116(2) . .
C34 C33 C3 126(3) . 2_355
C32 C33 C3 118(2) . 2_355
C35 C34 C33 120(2) . .
C34 C35 N6 122(2) . .
N5 C36 C37 122(2) . .
C36 C37 C38 118(2) . .
C39 C38 C37 121(2) . .
C39 C38 C8 119(3) . 2_456
C37 C38 C8 120(2) . 2_456
C38 C39 C40 113(3) . .
N5 C40 C39 127(2) . .
N7 C41 C42 123(3) . .
C41 C42 C43 120(2) . .
C49 C43 C44 122(2) . .
C49 C43 C42 115(2) . .
C44 C43 C42 124(2) . .
C48 C44 C43 123(2) . .
C48 C44 C45 115(2) . .
C43 C44 C45 122(2) . .
C46 C45 C44 120(2) . .
C45 C46 N8 127(2) . .
C48 C47 N8 120(3) . .
C44 C48 C47 124(3) . .
C43 C49 C50 123(2) . .
N7 C50 C49 118(2) . .

loop_
_geom_bond_atom_site_label_1
_geom_bond_atom_site_label_2
_geom_bond_distance
_geom_bond_site_symmetry_2
W1 O24 1.768(15) .
W1 O8 1.868(15) .
W1 O28 1.889(19) .
W1 O19 1.90(2) .
W1 O20 1.929(15) .
W1 O14 2.354(15) .
W2 O3 1.689(16) .
W2 O29 1.894(17) .
W2 O1 1.903(17) .
W2 O13 1.906(17) .
W2 O8 1.925(17) .
W2 O4 2.435(16) .
W3 O32 1.67(2) .
W3 O13 1.875(14) .
W3 O28 1.913(18) .
W3 O7 1.937(17) .
W3 O21 1.947(17) .
W3 O6 2.31(2) .
W4 O9 1.729(18) .
W4 O18 1.88(2) .
W4 O2 1.880(16) .
W4 O22 1.887(14) .
W4 O21 1.902(17) .
W4 O6 2.36(2) .
W5 O34 1.757(15) .
W5 O23 1.860(17) .
W5 O36 1.869(16) .
W5 O10 1.935(16) .
W5 O29 1.945(16) .
W5 O4 2.261(16) .
W6 O31 1.717(13) .
W6 O16 1.832(19) .
W6 O33 1.853(18) .
W6 O7 1.912(19) .
W6 O22 1.934(15) .
W6 O6 2.297(17) .
W7 O5 1.680(15) .
W7 O38 1.863(18) .
W7 O37 1.903(18) .
W7 O15 1.907(17) .
W7 O18 1.922(18) .
W7 O17 2.376(13) .
W8 O35 1.70(2) .
W8 O30 1.902(14) .
W8 O36 1.920(16) .
W8 O25 1.932(19) .
W8 O19 1.992(19) .
W8 O14 2.368(17) .
W9 O27 1.696(16) .
W9 O40 1.877(18) .
W9 O26 1.905(15) .
W9 O15 1.930(18) .
W9 O16 1.959(19) .
W9 O17 2.325(13) .
W10 O12 1.75(2) .
W10 O30 1.869(13) .
W10 O40 1.930(14) .
W10 O23 1.932(16) .
W10 O38 1.951(15) .
W10 O17 2.400(16) .
W11 O39 1.739(17) .
W11 O37 1.884(19) .
W11 O2 1.897(17) .
W11 O10 1.902(18) .
W11 O1 1.953(19) .
W11 O4 2.412(14) .
W12 O11 1.752(15) .
W12 O25 1.83(2) .
W12 O26 1.881(16) .
W12 O20 1.913(16) .
W12 O33 1.95(2) .
W12 O14 2.383(14) .
B1 O17 1.50(3) .
B1 O14 1.53(2) .
B1 O4 1.54(2) .
B1 O6 1.60(3) .
Ni1 N1 2.07(2) .
Ni1 N2 2.07(2) .
Ni1 OW6 2.082(17) .
Ni1 N8 2.10(3) 1_545
Ni1 N3 2.11(2) .
Ni1 O31 2.185(14) .
Ni2 N6 2.085(19) .
Ni2 O34 2.092(15) .
Ni2 N9 2.13(2) .
Ni2 N5 2.15(2) .
Ni2 N7 2.15(2) .
Ni2 OW7 2.236(17) .
N1 C5 1.30(3) .
N1 C1 1.32(3) .
N2 C10 1.32(3) .
N2 C6 1.36(3) .
N3 C21 1.27(3) .
N3 C30 1.39(3) .
N4 C27 1.32(6) .
N4 C26 1.41(6) .
N5 C40 1.30(3) .
N5 C36 1.32(3) .
N6 C31 1.26(3) .
N6 C35 1.41(3) .
N7 C41 1.34(3) .
N7 C50 1.37(3) .
N8 C46 1.39(4) .
N8 C47 1.43(3) .
N8 Ni1 2.10(3) 1_565
N9 C11 1.30(3) .
N9 C20 1.36(3) .
N10 C16 1.23(3) .
N10 C17 1.45(4) .
C1 C2 1.41(4) .
C2 C3 1.38(4) .
C3 C4 1.46(3) .
C3 C33 1.48(3) 2_345
C4 C5 1.40(4) .
C6 C7 1.36(4) .
C7 C8 1.40(4) .
C8 C9 1.34(3) .
C8 C38 1.47(3) 2_446
C9 C10 1.37(3) .
C11 C12 1.41(3) .
C12 C13 1.36(4) .
C13 C19 1.42(4) .
C13 C14 1.49(3) .
C14 C18 1.36(3) .
C14 C15 1.41(4) .
C15 C16 1.44(4) .
C17 C18 1.34(4) .
C19 C20 1.38(4) .
C21 C22 1.42(4) .
C22 C23 1.36(4) .
C23 C24 1.40(4) .
C23 C29 1.41(4) .
C24 C25 1.32(5) .
C24 C28 1.44(5) .
C25 C26 1.44(5) .
C27 C28 1.44(7) .
C29 C30 1.38(4) .
C31 C32 1.39(3) .
C32 C33 1.45(4) .
C33 C34 1.38(3) .
C33 C3 1.48(3) 2_355
C34 C35 1.38(3) .
C36 C37 1.37(3) .
C37 C38 1.40(4) .
C38 C39 1.39(3) .
C38 C8 1.47(3) 2_456
C39 C40 1.39(4) .
C41 C42 1.37(4) .
C42 C43 1.46(4) .
C43 C49 1.39(3) .
C43 C44 1.41(3) .
C44 C48 1.37(3) .
C44 C45 1.43(3) .
C45 C46 1.34(4) .
C47 C48 1.38(4) .
C49 C50 1.42(3) .
